data_7027233
loop_
_publ_author_name
'Morales, Dolores'
'Poli, Rinaldo'
'Richard, Philippe'
'Andrieu, Jacques'
'Collange, Edmond'

_publ_section_title
;
 Half-sandwich molybdenum compounds with phosphine--alkylthiolate and
 phosphine--thioether ligands. Crystal structure of
 [CpMo(SCH2CH2PPh2)2][BPh4]
;
_journal_issue 6
_journal_name_full 'Journal of the Chemical Society, Dalton Transactions'
_journal_page_first 867
_journal_paper_doi 10.1039/a809903k
_journal_year 1999
_chemical_formula_sum 'C57 H53 B Mo P2 S2'
_chemical_formula_weight 970.80
_chemical_name_systematic
;
 ?
;
_space_group_IT_number 14
_symmetry_cell_setting monoclinic
_symmetry_space_group_name_Hall '-P 2ybc'
_symmetry_space_group_name_H-M 'P 1 21/c 1'
_atom_sites_solution_hydrogens geom
_atom_sites_solution_primary Patterson
_atom_sites_solution_secondary difmap
_audit_creation_method SHELXL
_cell_angle_alpha 90.00
_cell_angle_beta 91.138(7)
_cell_angle_gamma 90.00
_cell_formula_units_Z 4
_cell_length_a 18.943(2)
_cell_length_b 12.397(1)
_cell_length_c 20.508(2)
_cell_measurement_reflns_used 25
_cell_measurement_temperature 293(2)
_cell_measurement_theta_max 18.32
_cell_measurement_theta_min 10.66
_cell_volume 4815.1(8)
_computing_cell_refinement CAD4-EXPRESS
_computing_data_collection CAD4-EXPRESS
_computing_data_reduction MOLEN
_computing_molecular_graphics ORTEP-3
_computing_structure_refinement 'SHELXL-97 (Sheldrick, 1997)'
_computing_structure_solution 'SHELXS-86 (Sheldrick, 1990)'
_diffrn_ambient_temperature 293(2)
_diffrn_measurement_device 'Enraf-Nonius CAD-4'
_diffrn_measurement_method \w
_diffrn_radiation_monochromator graphite
_diffrn_radiation_source 'fine-focus sealed tube'
_diffrn_radiation_type MoK\a
_diffrn_radiation_wavelength 0.71073
_diffrn_reflns_av_R_equivalents 0.0302
_diffrn_reflns_av_sigmaI/netI 0.0716
_diffrn_reflns_limit_h_max 22
_diffrn_reflns_limit_h_min -22
_diffrn_reflns_limit_k_max 14
_diffrn_reflns_limit_k_min 0
_diffrn_reflns_limit_l_max 0
_diffrn_reflns_limit_l_min -24
_diffrn_reflns_number 8365
_diffrn_reflns_theta_max 24.63
_diffrn_reflns_theta_min 2.15
_diffrn_standards_decay_% none
_diffrn_standards_interval_time 7200
_diffrn_standards_number 3
_exptl_absorpt_coefficient_mu 0.463
_exptl_absorpt_correction_T_max 1.0
_exptl_absorpt_correction_T_min 0.93
_exptl_absorpt_correction_type psi-scan
_exptl_crystal_colour orange
_exptl_crystal_density_diffrn 1.339
_exptl_crystal_description prism
_exptl_crystal_F_000 2016
_exptl_crystal_size_max 0.36
_exptl_crystal_size_mid 0.16
_exptl_crystal_size_min 0.09
_refine_diff_density_max 0.335
_refine_diff_density_min -0.273
_refine_diff_density_rms 0.060
_refine_ls_extinction_method none
_refine_ls_goodness_of_fit_all 1.043
_refine_ls_goodness_of_fit_obs 1.094
_refine_ls_hydrogen_treatment riding
_refine_ls_matrix_type full
_refine_ls_number_parameters 600
_refine_ls_number_reflns 8108
_refine_ls_number_restraints 0
_refine_ls_restrained_S_all 1.043
_refine_ls_restrained_S_obs 1.094
_refine_ls_R_factor_all 0.0987
_refine_ls_R_factor_obs 0.0336
_refine_ls_shift/esd_max -0.001
_refine_ls_shift/esd_mean 0.000
_refine_ls_structure_factor_coef Fsqd
_refine_ls_weighting_details 'w=1/[\s^2^(Fo^2^)+(0.0285P)^2^+2.8832P] where P=(Fo^2^+2Fc^2^)/3'
_refine_ls_weighting_scheme calc
_refine_ls_wR_factor_all 0.0885
_refine_ls_wR_factor_obs 0.0736
_reflns_number_observed 5311
_reflns_number_total 8108
_reflns_observed_criterion >2sigma(I)
_cod_data_source_file 809903ksup1.cif
_cod_data_source_block poli3
_cod_depositor_comments
;
The following automatic conversions were performed:

'_refine_ls_weighting_scheme' value 'calc
w=1/[\s^2^(Fo^2^)+(0.0285P)^2^+2.8832P] where P=(Fo^2^+2Fc^2^)/3' was
changed to 'calc'. New tag '_refine_ls_weighting_details' was
created. The value of the new tag was set to
'w=1/[\s^2^(Fo^2^)+(0.0285P)^2^+2.8832P] where P=(Fo^2^+2Fc^2^)/3'.

Automatic conversion script
Id: cif_fix_values 3143 2015-03-26 13:38:13Z robertas 
;
_cod_original_sg_symbol_H-M 'P 1 21/C 1 '
_cod_database_code 7027233

loop_
_symmetry_equiv_pos_as_xyz
'x, y, z'
'-x, y+1/2, -z+1/2'
'-x, -y, -z'
'x, -y-1/2, z-1/2'

loop_
_atom_site_aniso_label
_atom_site_aniso_U_11
_atom_site_aniso_U_22
_atom_site_aniso_U_33
_atom_site_aniso_U_23
_atom_site_aniso_U_13
_atom_site_aniso_U_12
Mo 0.03660(14) 0.0529(2) 0.02652(13) 0.00051(14) -0.00108(10) -0.00358(14)
S1 0.0405(4) 0.0547(6) 0.0464(5) 0.0031(4) 0.0013(4) -0.0093(4)
S2 0.0429(5) 0.0557(6) 0.0454(5) 0.0022(4) -0.0025(4) -0.0123(4)
P1 0.0373(4) 0.0514(6) 0.0358(4) 0.0018(4) 0.0029(3) -0.0029(4)
P2 0.0381(4) 0.0493(6) 0.0332(4) 0.0002(4) -0.0043(3) -0.0029(4)
C1 0.058(2) 0.053(2) 0.068(2) 0.006(2) 0.004(2) -0.007(2)
C2 0.050(2) 0.050(2) 0.057(2) -0.001(2) 0.001(2) -0.002(2)
C3 0.060(2) 0.054(3) 0.082(3) -0.005(2) -0.007(2) -0.006(2)
C4 0.056(2) 0.048(2) 0.048(2) 0.000(2) -0.002(2) 0.000(2)
C10 0.035(2) 0.061(2) 0.040(2) 0.004(2) 0.0025(14) 0.003(2)
C11 0.042(2) 0.071(3) 0.063(2) 0.011(2) 0.011(2) 0.003(2)
C12 0.046(2) 0.092(3) 0.080(3) 0.026(3) 0.013(2) -0.005(2)
C13 0.052(2) 0.119(4) 0.073(3) 0.014(3) 0.024(2) 0.002(3)
C14 0.068(3) 0.101(4) 0.092(3) -0.009(3) 0.036(2) 0.012(3)
C15 0.063(2) 0.071(3) 0.078(3) 0.000(2) 0.024(2) 0.002(2)
C16 0.043(2) 0.048(2) 0.039(2) 0.004(2) -0.0019(14) -0.002(2)
C17 0.044(2) 0.101(3) 0.040(2) 0.002(2) 0.001(2) -0.007(2)
C18 0.063(3) 0.141(4) 0.041(2) -0.003(2) 0.004(2) -0.006(3)
C19 0.076(3) 0.106(4) 0.042(2) -0.002(2) -0.013(2) -0.007(3)
C20 0.051(2) 0.097(3) 0.059(2) 0.000(2) -0.017(2) -0.006(2)
C21 0.046(2) 0.077(3) 0.052(2) 0.003(2) 0.000(2) -0.003(2)
C22 0.038(2) 0.063(2) 0.038(2) -0.004(2) -0.0067(14) 0.002(2)
C23 0.039(2) 0.065(3) 0.067(2) -0.014(2) -0.013(2) 0.005(2)
C24 0.045(2) 0.085(3) 0.092(3) -0.032(3) -0.014(2) -0.004(2)
C25 0.047(2) 0.126(4) 0.079(3) -0.011(3) -0.025(2) 0.000(3)
C26 0.063(3) 0.101(4) 0.106(4) 0.017(3) -0.037(3) 0.011(3)
C27 0.059(2) 0.070(3) 0.081(3) 0.007(2) -0.018(2) 0.005(2)
C28 0.042(2) 0.044(2) 0.036(2) -0.0019(15) 0.0016(14) 0.000(2)
C29 0.043(2) 0.064(2) 0.050(2) -0.003(2) -0.001(2) -0.001(2)
C30 0.048(2) 0.085(3) 0.056(2) 0.001(2) 0.017(2) 0.004(2)
C31 0.070(3) 0.083(3) 0.039(2) 0.000(2) 0.009(2) 0.012(2)
C32 0.063(3) 0.117(4) 0.038(2) -0.004(2) -0.004(2) -0.004(3)
C33 0.045(2) 0.100(3) 0.041(2) -0.001(2) 0.001(2) -0.007(2)
C5 0.081(9) 0.053(7) 0.025(5) 0.002(4) -0.001(5) 0.004(5)
C6 0.047(5) 0.123(14) 0.029(5) 0.000(6) 0.005(4) -0.012(6)
C7 0.110(12) 0.091(9) 0.030(6) -0.008(7) -0.001(8) 0.045(10)
C8 0.119(11) 0.083(12) 0.035(6) -0.004(7) -0.025(9) -0.038(10)
C9 0.051(5) 0.122(17) 0.031(7) 0.008(7) -0.007(4) -0.005(7)
C5* 0.109(20) 0.061(12) 0.029(8) -0.009(7) 0.002(10) 0.003(11)
C6* 0.050(9) 0.227(39) 0.025(9) -0.036(18) 0.007(7) -0.013(19)
C7* 0.186(32) 0.066(16) 0.032(10) -0.022(12) 0.050(18) -0.057(21)
C8* 0.114(23) 0.109(23) 0.026(12) 0.004(13) 0.002(13) 0.060(20)
C9* 0.057(9) 0.106(23) 0.036(9) 0.006(11) -0.014(8) -0.014(10)
B 0.042(2) 0.058(3) 0.061(3) 0.008(2) 0.004(2) 0.009(2)
C34 0.040(2) 0.048(2) 0.066(2) -0.002(2) 0.001(2) -0.006(2)
C35 0.050(2) 0.065(3) 0.073(3) -0.011(2) 0.005(2) -0.008(2)
C36 0.062(3) 0.083(3) 0.082(3) -0.025(3) 0.021(2) -0.018(3)
C37 0.055(3) 0.063(3) 0.130(4) -0.027(3) 0.025(3) -0.006(2)
C38 0.055(2) 0.052(3) 0.131(4) 0.000(3) 0.015(3) 0.006(2)
C39 0.048(2) 0.054(3) 0.091(3) 0.002(2) 0.007(2) 0.000(2)
C40 0.044(2) 0.066(3) 0.044(2) 0.002(2) -0.002(2) 0.016(2)
C41 0.066(3) 0.121(4) 0.066(3) -0.015(3) 0.012(2) 0.009(3)
C42 0.111(4) 0.114(5) 0.065(3) -0.036(3) 0.010(3) 0.023(4)
C43 0.100(4) 0.074(3) 0.065(3) -0.015(2) -0.017(3) 0.011(3)
C44 0.067(2) 0.064(3) 0.062(2) 0.001(2) -0.009(2) 0.002(2)
C45 0.053(2) 0.059(2) 0.051(2) -0.004(2) -0.004(2) 0.010(2)
C46 0.040(2) 0.074(3) 0.078(3) 0.023(2) 0.014(2) 0.022(2)
C47 0.058(3) 0.175(6) 0.113(4) 0.078(4) -0.002(3) 0.006(3)
C48 0.089(4) 0.201(8) 0.132(5) 0.109(6) 0.003(4) 0.030(5)
C49 0.104(5) 0.103(5) 0.154(6) 0.071(5) 0.064(5) 0.050(4)
C50 0.121(4) 0.063(3) 0.140(5) 0.005(3) 0.077(4) -0.003(3)
C51 0.086(3) 0.058(3) 0.089(3) 0.003(2) 0.041(3) 0.004(2)
C52 0.039(2) 0.053(2) 0.069(2) 0.015(2) 0.000(2) -0.005(2)
C53 0.050(2) 0.059(3) 0.105(3) 0.010(2) -0.009(2) 0.002(2)
C54 0.058(3) 0.065(3) 0.170(6) 0.026(4) -0.027(3) 0.002(2)
C55 0.057(3) 0.097(4) 0.166(6) 0.065(4) -0.044(3) -0.018(3)
C56 0.069(3) 0.116(5) 0.093(4) 0.035(3) -0.033(3) -0.039(3)
C57 0.050(2) 0.079(3) 0.079(3) 0.013(2) -0.007(2) -0.019(2)

loop_
_atom_site_label
_atom_site_type_symbol
_atom_site_fract_x
_atom_site_fract_y
_atom_site_fract_z
_atom_site_U_iso_or_equiv
_atom_site_thermal_displace_type
_atom_site_occupancy
_atom_site_calc_flag
_atom_site_refinement_flags
_atom_site_disorder_group
Mo Mo 0.752567(13) 0.76103(2) 0.063881(12) 0.03870(9) Uani 1 d . .
S1 S 0.79738(4) 0.89943(8) 0.00026(4) 0.0472(2) Uani 1 d . .
S2 S 0.70497(4) 0.61077(8) 0.01258(4) 0.0481(2) Uani 1 d . .
P1 P 0.64359(4) 0.84799(7) 0.02070(4) 0.0414(2) Uani 1 d . .
P2 P 0.85932(4) 0.66582(7) 0.02560(4) 0.0403(2) Uani 1 d . .
C1 C 0.7334(2) 1.0086(3) -0.0138(2) 0.0595(10) Uani 1 d . .
H1A H 0.7541(2) 1.0758(3) 0.0014(2) 0.077 Uiso 1 calc R .
H1B H 0.7245(2) 1.0155(3) -0.0604(2) 0.077 Uiso 1 calc R .
C2 C 0.6636(2) 0.9924(3) 0.0195(2) 0.0522(9) Uani 1 d . .
H2A H 0.6265(2) 1.0311(3) -0.0039(2) 0.068 Uiso 1 calc R .
H2B H 0.6665(2) 1.0201(3) 0.0638(2) 0.068 Uiso 1 calc R .
C3 C 0.7671(2) 0.4976(3) 0.0128(2) 0.0653(11) Uani 1 d . .
H3A H 0.7475(2) 0.4396(3) 0.0385(2) 0.085 Uiso 1 calc R .
H3B H 0.7713(2) 0.4716(3) -0.0315(2) 0.085 Uiso 1 calc R .
C4 C 0.8403(2) 0.5233(3) 0.0395(2) 0.0507(9) Uani 1 d . .
H4A H 0.8749(2) 0.4789(3) 0.0180(2) 0.066 Uiso 1 calc R .
H4B H 0.8428(2) 0.5078(3) 0.0859(2) 0.066 Uiso 1 calc R .
C10 C 0.5631(2) 0.8324(3) 0.06676(15) 0.0451(8) Uani 1 d . .
C11 C 0.5379(2) 0.7298(3) 0.0775(2) 0.0587(10) Uani 1 d . .
H11 H 0.5605(2) 0.6711(3) 0.0589(2) 0.076 Uiso 1 calc R .
C12 C 0.4797(2) 0.7131(4) 0.1154(2) 0.0725(12) Uani 1 d . .
H12 H 0.4629(2) 0.6436(4) 0.1220(2) 0.094 Uiso 1 calc R .
C13 C 0.4468(2) 0.7995(5) 0.1436(2) 0.0810(14) Uani 1 d . .
H13 H 0.4081(2) 0.7881(5) 0.1700(2) 0.105 Uiso 1 calc R .
C14 C 0.4701(2) 0.9009(5) 0.1334(2) 0.0863(14) Uani 1 d . .
H14 H 0.4470(2) 0.9590(5) 0.1521(2) 0.112 Uiso 1 calc R .
C15 C 0.5289(2) 0.9186(4) 0.0946(2) 0.0708(11) Uani 1 d . .
H15 H 0.5450(2) 0.9884(4) 0.0876(2) 0.092 Uiso 1 calc R .
C16 C 0.6166(2) 0.8185(3) -0.06343(15) 0.0431(8) Uani 1 d . .
C17 C 0.6667(2) 0.8092(4) -0.1110(2) 0.0617(11) Uani 1 d . .
H17 H 0.7143(2) 0.8136(4) -0.0995(2) 0.080 Uiso 1 calc R .
C18 C 0.6470(2) 0.7934(4) -0.1753(2) 0.0817(14) Uani 1 d . .
H18 H 0.6814(2) 0.7898(4) -0.2070(2) 0.106 Uiso 1 calc R .
C19 C 0.5772(2) 0.7828(4) -0.1931(2) 0.0748(13) Uani 1 d . .
H19 H 0.5642(2) 0.7714(4) -0.2366(2) 0.097 Uiso 1 calc R .
C20 C 0.5272(2) 0.7894(4) -0.1466(2) 0.0694(12) Uani 1 d . .
H20 H 0.4798(2) 0.7815(4) -0.1583(2) 0.090 Uiso 1 calc R .
C21 C 0.5462(2) 0.8076(3) -0.0819(2) 0.0583(10) Uani 1 d . .
H21 H 0.5114(2) 0.8126(3) -0.0507(2) 0.076 Uiso 1 calc R .
C22 C 0.9437(2) 0.6928(3) 0.0664(2) 0.0464(9) Uani 1 d . .
C23 C 0.9640(2) 0.7983(3) 0.0766(2) 0.0575(10) Uani 1 d . .
H23 H 0.9359(2) 0.8541(3) 0.0605(2) 0.075 Uiso 1 calc R .
C24 C 1.0260(2) 0.8222(4) 0.1108(2) 0.0741(13) Uani 1 d . .
H24 H 1.0395(2) 0.8935(4) 0.1173(2) 0.096 Uiso 1 calc R .
C25 C 1.0671(2) 0.7401(5) 0.1348(2) 0.0843(14) Uani 1 d . .
H25 H 1.1079(2) 0.7559(5) 0.1590(2) 0.110 Uiso 1 calc R .
C26 C 1.0489(2) 0.6356(5) 0.1238(2) 0.0903(15) Uani 1 d . .
H26 H 1.0780(2) 0.5804(5) 0.1392(2) 0.117 Uiso 1 calc R .
C27 C 0.9870(2) 0.6107(4) 0.0895(2) 0.0703(11) Uani 1 d . .
H27 H 0.9747(2) 0.5391(4) 0.0821(2) 0.091 Uiso 1 calc R .
C28 C 0.8797(2) 0.6716(3) -0.06124(15) 0.0409(8) Uani 1 d . .
C29 C 0.9468(2) 0.6927(3) -0.0821(2) 0.0524(9) Uani 1 d . .
H29 H 0.9822(2) 0.7088(3) -0.0516(2) 0.068 Uiso 1 calc R .
C30 C 0.9626(2) 0.6903(3) -0.1475(2) 0.0627(10) Uani 1 d . .
H30 H 1.0080(2) 0.7064(3) -0.1608(2) 0.081 Uiso 1 calc R .
C31 C 0.9116(2) 0.6642(3) -0.1927(2) 0.0636(11) Uani 1 d . .
H31 H 0.9225(2) 0.6606(3) -0.2367(2) 0.083 Uiso 1 calc R .
C32 C 0.8447(2) 0.6436(4) -0.1734(2) 0.0728(12) Uani 1 d . .
H32 H 0.8099(2) 0.6260(4) -0.2041(2) 0.095 Uiso 1 calc R .
C33 C 0.8285(2) 0.6487(3) -0.1084(2) 0.0620(11) Uani 1 d . .
H33 H 0.7822(2) 0.6366(3) -0.0958(2) 0.081 Uiso 1 calc R .
C5 C 0.7538(7) 0.6639(10) 0.1617(6) 0.053(3) Uani 0.62(3) d PG 1
H5 H 0.7539(7) 0.5889(10) 0.1627(6) 0.069 Uiso 0.62(3) calc PR 1
C6 C 0.6946(6) 0.7295(15) 0.1584(7) 0.066(4) Uani 0.62(3) d PG 1
H6 H 0.6479(10) 0.7061(24) 0.1567(12) 0.086 Uiso 0.62(3) calc PR 1
C7 C 0.7171(11) 0.8359(15) 0.1580(6) 0.077(5) Uani 0.62(3) d PG 1
H7 H 0.6881(17) 0.8964(22) 0.1560(10) 0.100 Uiso 0.62(3) calc PR 1
C8 C 0.7902(10) 0.8361(15) 0.1611(9) 0.079(6) Uani 0.62(3) d PG 1
H8 H 0.8190(16) 0.8968(23) 0.1616(14) 0.103 Uiso 0.62(3) calc PR 1
C9 C 0.8129(7) 0.7298(15) 0.1634(9) 0.068(6) Uani 0.62(3) d PG 1
H9 H 0.8596(11) 0.7068(24) 0.1656(13) 0.088 Uiso 0.62(3) calc PR 1
C5* C 0.7515(16) 0.8746(20) 0.1566(9) 0.066(7) Uani 0.38(3) d PG 2
H5* H 0.7467(16) 0.9489(20) 0.1524(9) 0.086 Uiso 0.38(3) calc PR 2
C6* C 0.6982(11) 0.8027(32) 0.1640(11) 0.101(13) Uani 0.38(3) d PG 2
H6* H 0.6504(17) 0.8192(53) 0.1658(19) 0.131 Uiso 0.38(3) calc PR 2
C7* C 0.7269(22) 0.7025(24) 0.1684(11) 0.094(13) Uani 0.38(3) d PG 2
H7* H 0.7022(35) 0.6384(36) 0.1737(18) 0.122 Uiso 0.38(3) calc PR 2
C8* C 0.7980(19) 0.7124(27) 0.1637(14) 0.083(12) Uani 0.38(3) d PG 2
H8* H 0.8305(30) 0.6563(42) 0.1652(21) 0.108 Uiso 0.38(3) calc PR 2
C9* C 0.8132(10) 0.8188(29) 0.1564(15) 0.067(7) Uani 0.38(3) d PG 2
H9* H 0.8580(18) 0.8482(48) 0.1520(24) 0.087 Uiso 0.38(3) calc PR 2
B B 0.7518(2) 0.2680(4) 0.1948(2) 0.0535(11) Uani 1 d . .
C34 C 0.8111(2) 0.1994(3) 0.1539(2) 0.0515(9) Uani 1 d . .
C35 C 0.8304(2) 0.2233(3) 0.0902(2) 0.0628(10) Uani 1 d . .
H35 H 0.8054(2) 0.2763(3) 0.0674(2) 0.082 Uiso 1 calc R .
C36 C 0.8855(2) 0.1713(4) 0.0593(2) 0.0754(13) Uani 1 d . .
H36 H 0.8957(2) 0.1884(4) 0.0163(2) 0.098 Uiso 1 calc R .
C37 C 0.9244(2) 0.0957(4) 0.0915(3) 0.0825(14) Uani 1 d . .
H37 H 0.9616(2) 0.0613(4) 0.0710(3) 0.107 Uiso 1 calc R .
C38 C 0.9086(2) 0.0705(3) 0.1546(3) 0.0795(13) Uani 1 d . .
H38 H 0.9355(2) 0.0196(3) 0.1773(3) 0.103 Uiso 1 calc R .
C39 C 0.8525(2) 0.1203(3) 0.1846(2) 0.0642(11) Uani 1 d . .
H39 H 0.8420(2) 0.1004(3) 0.2271(2) 0.084 Uiso 1 calc R .
C40 C 0.7948(2) 0.3659(3) 0.2324(2) 0.0513(9) Uani 1 d . .
C41 C 0.7706(2) 0.4214(4) 0.2866(2) 0.0841(14) Uani 1 d . .
H41 H 0.7274(2) 0.4016(4) 0.3039(2) 0.109 Uiso 1 calc R .
C42 C 0.8084(3) 0.5053(5) 0.3158(2) 0.097(2) Uani 1 d . .
H42 H 0.7895(3) 0.5413(5) 0.3512(2) 0.126 Uiso 1 calc R .
C43 C 0.8720(3) 0.5355(4) 0.2938(2) 0.0798(13) Uani 1 d . .
H43 H 0.8976(3) 0.5900(4) 0.3146(2) 0.104 Uiso 1 calc R .
C44 C 0.8979(2) 0.4850(3) 0.2408(2) 0.0644(11) Uani 1 d . .
H44 H 0.9413(2) 0.5055(3) 0.2244(2) 0.084 Uiso 1 calc R .
C45 C 0.8598(2) 0.4030(3) 0.2113(2) 0.0541(9) Uani 1 d . .
H45 H 0.8788(2) 0.3704(3) 0.1747(2) 0.070 Uiso 1 calc R .
C46 C 0.7128(2) 0.1830(4) 0.2441(2) 0.0637(11) Uani 1 d . .
C47 C 0.7309(2) 0.1702(5) 0.3093(3) 0.115(2) Uani 1 d . .
H47 H 0.7659(2) 0.2139(5) 0.3276(3) 0.150 Uiso 1 calc R .
C48 C 0.6975(3) 0.0925(7) 0.3491(3) 0.141(3) Uani 1 d . .
H48 H 0.7102(3) 0.0871(7) 0.3930(3) 0.183 Uiso 1 calc R .
C49 C 0.6479(3) 0.0269(5) 0.3238(4) 0.120(3) Uani 1 d . .
H49 H 0.6273(3) -0.0253(5) 0.3498(4) 0.156 Uiso 1 calc R .
C50 C 0.6279(3) 0.0366(4) 0.2603(3) 0.107(2) Uani 1 d . .
H50 H 0.5932(3) -0.0083(4) 0.2425(3) 0.139 Uiso 1 calc R .
C51 C 0.6599(2) 0.1150(3) 0.2217(2) 0.0772(13) Uani 1 d . .
H51 H 0.6447(2) 0.1216(3) 0.1785(2) 0.100 Uiso 1 calc R .
C52 C 0.6891(2) 0.3194(3) 0.1475(2) 0.0535(9) Uani 1 d . .
C53 C 0.6493(2) 0.4079(3) 0.1679(2) 0.0716(12) Uani 1 d . .
H53 H 0.6606(2) 0.4399(3) 0.2077(2) 0.093 Uiso 1 calc R .
C54 C 0.5938(2) 0.4496(4) 0.1311(3) 0.098(2) Uani 1 d . .
H54 H 0.5678(2) 0.5070(4) 0.1471(3) 0.128 Uiso 1 calc R .
C55 C 0.5770(2) 0.4075(5) 0.0718(3) 0.107(2) Uani 1 d . .
H55 H 0.5406(2) 0.4374(5) 0.0467(3) 0.140 Uiso 1 calc R .
C56 C 0.6138(2) 0.3208(5) 0.0492(2) 0.093(2) Uani 1 d . .
H56 H 0.6027(2) 0.2914(5) 0.0085(2) 0.121 Uiso 1 calc R .
C57 C 0.6683(2) 0.2767(4) 0.0874(2) 0.0694(12) Uani 1 d . .
H57 H 0.6917(2) 0.2162(4) 0.0720(2) 0.090 Uiso 1 calc R .

loop_
_atom_type_symbol
_atom_type_description
_atom_type_scat_dispersion_real
_atom_type_scat_dispersion_imag
_atom_type_scat_source
Mo Mo -1.6832 0.6857 'International Tables Vol C Tables 4.2.6.8 and 6.1.1.4'
S S 0.1246 0.1234 'International Tables Vol C Tables 4.2.6.8 and 6.1.1.4'
P P 0.1023 0.0942 'International Tables Vol C Tables 4.2.6.8 and 6.1.1.4'
C C 0.0033 0.0016 'International Tables Vol C Tables 4.2.6.8 and 6.1.1.4'
B B 0.0013 0.0007 'International Tables Vol C Tables 4.2.6.8 and 6.1.1.4'
H H 0.0000 0.0000 'International Tables Vol C Tables 4.2.6.8 and 6.1.1.4'

loop_
_geom_angle_atom_site_label_1
_geom_angle_atom_site_label_2
_geom_angle_atom_site_label_3
_geom_angle
C7 Mo C6 35.6(3)
C7 Mo C8 35.4(3)
C6 Mo C8 58.6(5)
C8* Mo C9* 34.4(6)
C7 Mo S2 126.9(6)
C6 Mo S2 93.3(5)
C8* Mo S2 109.3(10)
C8 Mo S2 146.2(5)
C9* Mo S2 143.6(9)
C8* Mo C7* 34.2(5)
C9* Mo C7* 56.6(8)
S2 Mo C7* 94.7(6)
C7 Mo S1 107.2(5)
C6 Mo S1 142.2(5)
C8* Mo S1 124.2(11)
C8 Mo S1 94.5(5)
C9* Mo S1 92.9(8)
S2 Mo S1 118.82(3)
C7* Mo S1 146.4(6)
C7 Mo C5 58.4(5)
C6 Mo C5 34.9(3)
C8 Mo C5 57.8(5)
S2 Mo C5 88.4(3)
S1 Mo C5 149.7(3)
C7 Mo C9 58.2(5)
C6 Mo C9 57.8(5)
C8 Mo C9 34.7(3)
S2 Mo C9 116.1(5)
S1 Mo C9 115.6(4)
C5 Mo C9 34.4(3)
C8* Mo C5* 56.4(8)
C9* Mo C5* 33.7(5)
S2 Mo C5* 146.6(7)
C7* Mo C5* 55.9(7)
S1 Mo C5* 91.2(6)
C8* Mo C6* 56.2(7)
C9* Mo C6* 55.9(7)
S2 Mo C6* 113.4(8)
C7* Mo C6* 33.6(4)
S1 Mo C6* 119.6(10)
C5* Mo C6* 33.3(4)
C7 Mo P1 82.3(4)
C6 Mo P1 88.1(3)
C8* Mo P1 137.0(7)
C8 Mo P1 112.0(5)
C9* Mo P1 123.8(8)
S2 Mo P1 82.72(3)
C7* Mo P1 106.1(11)
S1 Mo P1 77.84(3)
C5 Mo P1 121.6(3)
C9 Mo P1 140.3(3)
C5* Mo P1 90.5(6)
C6* Mo P1 80.9(6)
C7 Mo P2 136.4(4)
C6 Mo P2 126.6(3)
C8* Mo P2 82.1(6)
C8 Mo P2 103.1(5)
C9* Mo P2 90.7(7)
S2 Mo P2 77.64(3)
C7* Mo P2 109.3(11)
S1 Mo P2 82.22(3)
C5 Mo P2 91.8(3)
C9 Mo P2 79.1(3)
C5* Mo P2 123.8(7)
C6* Mo P2 138.4(7)
P1 Mo P2 140.56(3)
C1 S1 Mo 112.63(12)
C3 S2 Mo 111.77(12)
C10 P1 C16 104.30(15)
C10 P1 C2 106.7(2)
C16 P1 C2 103.8(2)
C10 P1 Mo 117.98(11)
C16 P1 Mo 117.79(11)
C2 P1 Mo 105.01(11)
C22 P2 C4 106.3(2)
C22 P2 C28 103.88(15)
C4 P2 C28 103.7(2)
C22 P2 Mo 118.74(11)
C4 P2 Mo 104.21(11)
C28 P2 Mo 118.51(10)
C2 C1 S1 114.3(3)
C1 C2 P1 108.6(2)
C4 C3 S2 115.1(3)
C3 C4 P2 109.2(2)
C11 C10 C15 118.8(3)
C11 C10 P1 118.5(3)
C15 C10 P1 122.5(3)
C12 C11 C10 120.9(4)
C13 C12 C11 119.7(4)
C14 C13 C12 120.5(4)
C13 C14 C15 120.1(4)
C10 C15 C14 120.0(4)
C17 C16 C21 118.1(3)
C17 C16 P1 120.0(2)
C21 C16 P1 121.9(3)
C18 C17 C16 120.8(3)
C19 C18 C17 120.7(4)
C20 C19 C18 119.2(4)
C19 C20 C21 120.7(3)
C16 C21 C20 120.5(3)
C23 C22 C27 118.9(3)
C23 C22 P2 119.0(3)
C27 C22 P2 122.1(3)
C22 C23 C24 120.7(4)
C25 C24 C23 119.6(4)
C26 C25 C24 120.6(4)
C25 C26 C27 120.3(4)
C22 C27 C26 119.9(4)
C29 C28 C33 117.4(3)
C29 C28 P2 121.6(2)
C33 C28 P2 120.9(2)
C28 C29 C30 121.2(3)
C31 C30 C29 120.1(3)
C32 C31 C30 119.8(3)
C31 C32 C33 120.2(3)
C32 C33 C28 121.3(3)
C9 C5 C6 107.9
C9 C5 Mo 73.3(6)
C6 C5 Mo 70.2(5)
C5 C6 C7 108.1
C5 C6 Mo 74.9(6)
C7 C6 Mo 71.3(5)
C8 C7 C6 108.0
C8 C7 Mo 74.1(6)
C6 C7 Mo 73.2(5)
C7 C8 C9 108.0
C7 C8 Mo 70.6(6)
C9 C8 Mo 74.7(5)
C5 C9 C8 108.1
C5 C9 Mo 72.4(5)
C8 C9 Mo 70.7(4)
C9* C5* C6* 107.9
C9* C5* Mo 70.9(11)
C6* C5* Mo 73.6(9)
C5* C6* C7* 108.1
C5* C6* Mo 73.1(9)
C7* C6* Mo 71.2(8)
C8* C7* C6* 108.0
C8* C7* Mo 71.3(11)
C6* C7* Mo 75.2(9)
C7* C8* C9* 108.0
C7* C8* Mo 74.4(10)
C9* C8* Mo 73.9(8)
C5* C9* C8* 108.0
C5* C9* Mo 75.3(10)
C8* C9* Mo 71.7(8)
C40 B C46 114.2(3)
C40 B C52 109.6(3)
C46 B C52 106.4(3)
C40 B C34 106.4(3)
C46 B C34 107.5(3)
C52 B C34 113.0(3)
C35 C34 C39 114.6(3)
C35 C34 B 124.1(3)
C39 C34 B 120.9(3)
C36 C35 C34 122.8(4)
C37 C36 C35 120.3(4)
C36 C37 C38 119.4(4)
C37 C38 C39 120.2(4)
C38 C39 C34 122.7(4)
C45 C40 C41 113.2(4)
C45 C40 B 122.1(3)
C41 C40 B 124.7(3)
C40 C41 C42 122.4(4)
C43 C42 C41 121.3(4)
C42 C43 C44 118.7(4)
C43 C44 C45 119.9(4)
C44 C45 C40 124.4(4)
C51 C46 C47 114.5(4)
C51 C46 B 121.2(4)
C47 C46 B 124.2(4)
C46 C47 C48 122.0(6)
C49 C48 C47 120.5(6)
C48 C49 C50 119.9(6)
C49 C50 C51 119.2(6)
C46 C51 C50 123.8(5)
C57 C52 C53 114.6(4)
C57 C52 B 124.3(4)
C53 C52 B 121.0(4)
C54 C53 C52 122.6(5)
C55 C54 C53 120.6(5)
C54 C55 C56 119.6(5)
C55 C56 C57 119.6(5)
C52 C57 C56 122.9(5)

loop_
_geom_bond_atom_site_label_1
_geom_bond_atom_site_label_2
_geom_bond_distance
Mo C7 2.256(15)
Mo C6 2.280(13)
Mo C8* 2.28(3)
Mo C8 2.30(2)
Mo C9* 2.31(3)
Mo S2 2.3134(9)
Mo C7* 2.32(2)
Mo S1 2.3261(9)
Mo C5 2.340(12)
Mo C9 2.35(2)
Mo C5* 2.37(2)
Mo C6* 2.37(2)
Mo P1 2.4770(9)
Mo P2 2.4824(9)
S1 C1 1.836(4)
S2 C3 1.831(4)
P1 C10 1.820(3)
P1 C16 1.827(3)
P1 C2 1.831(4)
P2 C22 1.820(3)
P2 C4 1.827(4)
P2 C28 1.831(3)
C1 C2 1.513(5)
C3 C4 1.514(4)
C10 C11 1.377(5)
C10 C15 1.378(5)
C11 C12 1.377(5)
C12 C13 1.373(6)
C13 C14 1.350(6)
C14 C15 1.400(5)
C16 C17 1.379(4)
C16 C21 1.385(4)
C17 C18 1.378(5)
C18 C19 1.370(5)
C19 C20 1.361(5)
C20 C21 1.385(5)
C22 C23 1.378(5)
C22 C27 1.384(5)
C23 C24 1.388(5)
C24 C25 1.367(6)
C25 C26 1.359(6)
C26 C27 1.390(5)
C28 C29 1.375(4)
C28 C33 1.385(4)
C29 C30 1.380(5)
C30 C31 1.365(5)
C31 C32 1.359(5)
C32 C33 1.375(5)
C5 C9 1.385(13)
C5 C6 1.385(13)
C6 C7 1.386(13)
C7 C8 1.385(13)
C8 C9 1.386(13)
C5* C9* 1.36(2)
C5* C6* 1.36(2)
C6* C7* 1.36(2)
C7* C8* 1.36(2)
C8* C9* 1.36(2)
B C40 1.645(6)
B C46 1.646(6)
B C52 1.646(5)
B C34 1.652(5)
C34 C35 1.395(5)
C34 C39 1.399(5)
C35 C36 1.391(5)
C36 C37 1.357(6)
C37 C38 1.370(6)
C38 C39 1.384(5)
C40 C45 1.391(5)
C40 C41 1.393(5)
C41 C42 1.393(6)
C42 C43 1.347(6)
C43 C44 1.355(6)
C44 C45 1.380(5)
C46 C51 1.381(6)
C46 C47 1.382(6)
C47 C48 1.419(7)
C48 C49 1.339(9)
C49 C50 1.355(8)
C50 C51 1.399(6)
C52 C57 1.392(5)
C52 C53 1.400(5)
C53 C54 1.381(6)
C54 C55 1.355(8)
C55 C56 1.368(7)
C56 C57 1.394(6)
